data_7046575
loop_
_publ_author_name
'Pinkas, Ji\<r\'i'
'Gyepes, R\'obert'
'C\'isa\<rov\'a, Ivana'
'Kubi\<sta, Ji\<r\'i'
'Hor\'a\<cek, Michal'
'\<Zilkov\'a, Nad\<e\<Zda'
'Mach, Karel'

_publ_section_title
;
 Hydrogenation of titanocene and zirconocene bis(trimethylsilyl)acetylene
 complexes.
;
_journal_issue 27
_journal_name_full 'Dalton transactions (Cambridge, England : 2003)'
_journal_page_first 8921
_journal_page_last 8932
_journal_paper_doi 10.1039/c8dt01909f
_journal_volume 47
_journal_year 2018
_chemical_formula_moiety 'C30 H40 Ti2'
_chemical_formula_sum 'C30 H40 Ti2'
_chemical_formula_weight 496.42
_space_group_IT_number 60
_space_group_name_Hall '-P 2n 2ab'
_space_group_name_H-M_alt 'P b c n'
_symmetry_cell_setting orthorhombic
_symmetry_space_group_name_Hall '-P 2n 2ab'
_symmetry_space_group_name_H-M 'P b c n'
_atom_sites_solution_hydrogens geom
_atom_sites_solution_primary direct
_atom_sites_solution_secondary difmap
_audit_creation_method SHELXL-97
_audit_update_record
;
2018-03-11 deposited with the CCDC.
2018-06-05 downloaded from the CCDC.
;
_cell_angle_alpha 90.00
_cell_angle_beta 90.00
_cell_angle_gamma 90.00
_cell_formula_units_Z 4
_cell_length_a 19.4349(5)
_cell_length_b 9.0565(2)
_cell_length_c 14.4674(4)
_cell_measurement_reflns_used 8046
_cell_measurement_temperature 150(2)
_cell_measurement_theta_max 27.50
_cell_measurement_theta_min 2.481
_cell_volume 2546.44(11)
_computing_structure_refinement 'SHELXL-97 (Sheldrick, 1997)'
_computing_structure_solution 'SHELXS-97 (Sheldrick, 1990)'
_diffrn_ambient_temperature 150(2)
_diffrn_measured_fraction_theta_full 1.000
_diffrn_measured_fraction_theta_max 1.000
_diffrn_measurement_device_type 'Nonius KappaCCD equipped with Bruker APEXII detector'
_diffrn_radiation_monochromator graphite
_diffrn_radiation_source 'fine-focus sealed tube'
_diffrn_radiation_type MoK\a
_diffrn_radiation_wavelength 0.71073
_diffrn_reflns_av_R_equivalents 0.0243
_diffrn_reflns_av_sigmaI/netI 0.0187
_diffrn_reflns_limit_h_max 25
_diffrn_reflns_limit_h_min -25
_diffrn_reflns_limit_k_max 10
_diffrn_reflns_limit_k_min -11
_diffrn_reflns_limit_l_max 18
_diffrn_reflns_limit_l_min -18
_diffrn_reflns_number 17676
_diffrn_reflns_theta_full 27.50
_diffrn_reflns_theta_max 27.50
_diffrn_reflns_theta_min 2.10
_exptl_absorpt_coefficient_mu 0.642
_exptl_absorpt_correction_T_max 0.8997
_exptl_absorpt_correction_T_min 0.5580
_exptl_absorpt_correction_type multi-scan
_exptl_crystal_colour 'dark red-green'
_exptl_crystal_density_diffrn 1.295
_exptl_crystal_density_method 'not measured'
_exptl_crystal_description prism
_exptl_crystal_F_000 1056
_exptl_crystal_size_max 1.03
_exptl_crystal_size_mid 0.30
_exptl_crystal_size_min 0.17
_refine_diff_density_max 0.437
_refine_diff_density_min -0.269
_refine_diff_density_rms 0.054
_refine_ls_extinction_method none
_refine_ls_goodness_of_fit_ref 1.028
_refine_ls_hydrogen_treatment mixed
_refine_ls_matrix_type full
_refine_ls_number_parameters 154
_refine_ls_number_reflns 2927
_refine_ls_number_restraints 0
_refine_ls_restrained_S_all 1.028
_refine_ls_R_factor_all 0.0380
_refine_ls_R_factor_gt 0.0298
_refine_ls_shift/su_max 0.002
_refine_ls_shift/su_mean 0.000
_refine_ls_structure_factor_coef Fsqd
_refine_ls_weighting_details 'calc w=1/[\s^2^(Fo^2^)+(0.0397P)^2^+1.7140P] where P=(Fo^2^+2Fc^2^)/3'
_refine_ls_weighting_scheme calc
_refine_ls_wR_factor_gt 0.0760
_refine_ls_wR_factor_ref 0.0818
_reflns_number_gt 2500
_reflns_number_total 2927
_reflns_threshold_expression >2sigma(I)
_cod_data_source_file c8dt01909f2.cif
_cod_data_source_block cpc5me5burlh
_cod_depositor_comments
;
The following automatic conversions were performed:

'_symmetry_cell_setting' value 'Orthorhombic' changed to
'orthorhombic' according to
/home/data/users/saulius/crontab/automatic-downloads/rss-feeds/RSC/lib/dictionaries/cif_core.dic
dictionary named 'cif_core.dic' version 2.4.2 from 2011-04-26.

Automatic conversion script
Id: cif_fix_values 4973 2017-02-22 13:04:09Z antanas 

 Adding full bibliography for 7046575--7046576.cif.
;
_cod_original_sg_symbol_H-M ' P b c n'
_cod_database_code 7046575

loop_
_symmetry_equiv_pos_as_xyz
'x, y, z'
'-x+1/2, -y+1/2, z+1/2'
'x+1/2, -y+1/2, -z'
'-x, y, -z+1/2'
'-x, -y, -z'
'x-1/2, y-1/2, -z-1/2'
'-x-1/2, y-1/2, z'
'x, -y, z-1/2'

loop_
_atom_site_label
_atom_site_type_symbol
_atom_site_fract_x
_atom_site_fract_y
_atom_site_fract_z
_atom_site_U_iso_or_equiv
_atom_site_adp_type
_atom_site_occupancy
_atom_site_symmetry_multiplicity
_atom_site_calc_flag
_atom_site_refinement_flags
Ti1 Ti 0.423217(13) 0.41316(3) 0.207577(17) 0.01278(9) Uani 1 1 d .
H1 H 0.4824(10) 0.373(2) 0.3161(13) 0.036(6) Uiso 1 1 d .
C1 C 0.39592(8) 0.15456(16) 0.17966(12) 0.0215(3) Uani 1 1 d .
C2 C 0.36830(8) 0.19196(17) 0.26694(11) 0.0227(3) Uani 1 1 d .
C3 C 0.31702(8) 0.30170(17) 0.25322(11) 0.0214(3) Uani 1 1 d .
C4 C 0.31139(8) 0.32759(16) 0.15657(11) 0.0195(3) Uani 1 1 d .
C5 C 0.36258(8) 0.24248(16) 0.11206(10) 0.0194(3) Uani 1 1 d .
C6 C 0.44059(10) 0.02570(19) 0.15463(17) 0.0391(5) Uani 1 1 d .
H6A H 0.4613 -0.0155 0.2108 0.059 Uiso 1 1 calc R
H6B H 0.4771 0.0584 0.1126 0.059 Uiso 1 1 calc R
H6C H 0.4127 -0.0501 0.1241 0.059 Uiso 1 1 calc R
C7 C 0.38244(10) 0.1186(2) 0.35852(13) 0.0376(5) Uani 1 1 d .
H7A H 0.4017 0.0201 0.3479 0.056 Uiso 1 1 calc R
H7B H 0.3394 0.1099 0.3935 0.056 Uiso 1 1 calc R
H7C H 0.4154 0.1782 0.3937 0.056 Uiso 1 1 calc R
C8 C 0.27186(10) 0.3661(2) 0.32731(14) 0.0378(5) Uani 1 1 d .
H8A H 0.2539 0.4616 0.3066 0.057 Uiso 1 1 calc R
H8B H 0.2988 0.3798 0.3839 0.057 Uiso 1 1 calc R
H8C H 0.2335 0.2987 0.3397 0.057 Uiso 1 1 calc R
C9 C 0.25436(9) 0.40843(19) 0.10790(13) 0.0299(4) Uani 1 1 d .
H9A H 0.2740 0.4744 0.0611 0.045 Uiso 1 1 calc R
H9B H 0.2282 0.4666 0.1529 0.045 Uiso 1 1 calc R
H9C H 0.2237 0.3370 0.0779 0.045 Uiso 1 1 calc R
C10 C 0.37083(10) 0.2288(2) 0.00937(12) 0.0335(4) Uani 1 1 d .
H10A H 0.3401 0.1514 -0.0138 0.050 Uiso 1 1 calc R
H10B H 0.4186 0.2029 -0.0051 0.050 Uiso 1 1 calc R
H10C H 0.3592 0.3230 -0.0200 0.050 Uiso 1 1 calc R
C11 C 0.40118(8) 0.65074(16) 0.26336(12) 0.0217(3) Uani 1 1 d .
H11 H 0.3904 0.6633 0.3269 0.026 Uiso 1 1 calc R
C12 C 0.35371(8) 0.63080(17) 0.19139(12) 0.0242(3) Uani 1 1 d .
H12 H 0.3051 0.6277 0.1978 0.029 Uiso 1 1 calc R
C13 C 0.39056(8) 0.61605(16) 0.10781(12) 0.0232(3) Uani 1 1 d .
H13 H 0.3710 0.6007 0.0484 0.028 Uiso 1 1 calc R
C14 C 0.46115(8) 0.62793(16) 0.12741(11) 0.0201(3) Uani 1 1 d .
H14 H 0.4976 0.6229 0.0838 0.024 Uiso 1 1 calc R
C15 C 0.46812(8) 0.64891(15) 0.22444(11) 0.0186(3) Uani 1 1 d .

loop_
_atom_site_aniso_label
_atom_site_aniso_U_11
_atom_site_aniso_U_22
_atom_site_aniso_U_33
_atom_site_aniso_U_23
_atom_site_aniso_U_13
_atom_site_aniso_U_12
Ti1 0.01331(14) 0.00996(13) 0.01507(14) 0.00108(9) 0.00031(10) -0.00015(9)
C1 0.0196(7) 0.0131(7) 0.0318(9) 0.0012(6) -0.0039(6) -0.0049(6)
C2 0.0215(8) 0.0227(7) 0.0239(8) 0.0089(6) -0.0045(6) -0.0110(6)
C3 0.0186(7) 0.0244(7) 0.0213(8) 0.0010(6) 0.0024(6) -0.0075(6)
C4 0.0163(7) 0.0190(7) 0.0232(8) 0.0032(6) -0.0021(6) -0.0054(6)
C5 0.0192(7) 0.0187(7) 0.0202(7) -0.0014(6) -0.0012(6) -0.0062(6)
C6 0.0298(9) 0.0194(8) 0.0680(14) -0.0062(9) -0.0063(9) 0.0018(7)
C7 0.0334(10) 0.0469(11) 0.0326(10) 0.0226(9) -0.0105(8) -0.0172(8)
C8 0.0285(9) 0.0516(12) 0.0332(10) -0.0079(9) 0.0129(8) -0.0088(9)
C9 0.0203(8) 0.0301(9) 0.0392(10) 0.0085(8) -0.0099(7) -0.0032(7)
C10 0.0368(10) 0.0424(10) 0.0213(8) -0.0069(8) 0.0021(7) -0.0092(8)
C11 0.0226(8) 0.0152(7) 0.0273(8) -0.0041(6) -0.0011(7) 0.0059(6)
C12 0.0204(8) 0.0157(7) 0.0365(9) 0.0010(7) -0.0041(7) 0.0055(6)
C13 0.0274(8) 0.0151(7) 0.0272(8) 0.0063(6) -0.0077(7) 0.0005(6)
C14 0.0227(8) 0.0138(6) 0.0237(8) 0.0063(6) -0.0005(6) -0.0015(6)
C15 0.0223(7) 0.0077(6) 0.0258(8) 0.0014(6) -0.0016(6) 0.0005(5)

loop_
_atom_type_symbol
_atom_type_description
_atom_type_scat_dispersion_real
_atom_type_scat_dispersion_imag
_atom_type_scat_source
C C 0.0033 0.0016 'International Tables Vol C Tables 4.2.6.8 and 6.1.1.4'
H H 0.0000 0.0000 'International Tables Vol C Tables 4.2.6.8 and 6.1.1.4'
Ti Ti 0.2776 0.4457 'International Tables Vol C Tables 4.2.6.8 and 6.1.1.4'

loop_
_geom_angle_atom_site_label_1
_geom_angle_atom_site_label_2
_geom_angle_atom_site_label_3
_geom_angle
_geom_angle_site_symmetry_1
_geom_angle_site_symmetry_3
C15 Ti1 C11 35.44(5) . .
C15 Ti1 C14 35.21(5) . .
C11 Ti1 C14 58.20(6) . .
C15 Ti1 C5 147.51(5) . .
C11 Ti1 C5 134.92(6) . .
C14 Ti1 C5 113.59(5) . .
C15 Ti1 C3 133.20(5) . .
C11 Ti1 C3 97.77(6) . .
C14 Ti1 C3 138.30(5) . .
C5 Ti1 C3 57.30(5) . .
C15 Ti1 C12 57.74(5) . .
C11 Ti1 C12 34.41(5) . .
C14 Ti1 C12 57.06(6) . .
C5 Ti1 C12 101.39(5) . .
C3 Ti1 C12 83.56(6) . .
C15 Ti1 C13 57.50(5) . .
C11 Ti1 C13 57.26(6) . .
C14 Ti1 C13 34.01(5) . .
C5 Ti1 C13 90.97(5) . .
C3 Ti1 C13 105.00(6) . .
C12 Ti1 C13 34.04(6) . .
C15 Ti1 C4 131.61(5) . .
C11 Ti1 C4 103.61(5) . .
C14 Ti1 C4 112.99(5) . .
C5 Ti1 C4 34.19(5) . .
C3 Ti1 C4 34.36(5) . .
C12 Ti1 C4 74.23(5) . .
C13 Ti1 C4 79.98(5) . .
C15 Ti1 C2 152.64(6) . .
C11 Ti1 C2 123.85(6) . .
C14 Ti1 C2 169.30(5) . .
C5 Ti1 C2 56.82(5) . .
C3 Ti1 C2 34.31(5) . .
C12 Ti1 C2 117.69(6) . .
C13 Ti1 C2 136.23(5) . .
C4 Ti1 C2 56.57(5) . .
C15 Ti1 C1 169.98(6) . .
C11 Ti1 C1 154.51(6) . .
C14 Ti1 C1 140.55(6) . .
C5 Ti1 C1 34.20(5) . .
C3 Ti1 C1 56.74(5) . .
C12 Ti1 C1 130.60(5) . .
C13 Ti1 C1 125.02(6) . .
C4 Ti1 C1 56.38(5) . .
C2 Ti1 C1 33.80(6) . .
C15 Ti1 Ti1 67.17(4) . 4_655
C11 Ti1 Ti1 92.19(4) . 4_655
C14 Ti1 Ti1 84.20(4) . 4_655
C5 Ti1 Ti1 132.64(4) . 4_655
C3 Ti1 Ti1 133.90(4) . 4_655
C12 Ti1 Ti1 123.88(4) . 4_655
C13 Ti1 Ti1 117.98(4) . 4_655
C4 Ti1 Ti1 161.01(4) . 4_655
C2 Ti1 Ti1 105.79(4) . 4_655
C1 Ti1 Ti1 105.34(4) . 4_655
C15 Ti1 H1 82.4(6) . .
C11 Ti1 H1 90.1(6) . .
C14 Ti1 H1 110.9(6) . .
C5 Ti1 H1 128.9(6) . .
C3 Ti1 H1 101.8(6) . .
C12 Ti1 H1 123.7(6) . .
C13 Ti1 H1 139.8(6) . .
C4 Ti1 H1 134.8(6) . .
C2 Ti1 H1 79.8(6) . .
C1 Ti1 H1 94.7(6) . .
Ti1 Ti1 H1 33.0(6) 4_655 .
C2 C1 C5 107.94(14) . .
C2 C1 C6 128.50(16) . .
C5 C1 C6 122.36(16) . .
C2 C1 Ti1 72.79(8) . .
C5 C1 Ti1 70.96(8) . .
C6 C1 Ti1 131.51(11) . .
C1 C2 C3 108.01(13) . .
C1 C2 C7 127.61(16) . .
C3 C2 C7 123.97(16) . .
C1 C2 Ti1 73.42(8) . .
C3 C2 Ti1 71.44(8) . .
C7 C2 Ti1 126.48(11) . .
C2 C3 C4 107.86(14) . .
C2 C3 C8 125.52(15) . .
C4 C3 C8 126.33(16) . .
C2 C3 Ti1 74.25(9) . .
C4 C3 Ti1 74.05(8) . .
C8 C3 Ti1 122.50(11) . .
C5 C4 C3 107.69(13) . .
C5 C4 C9 124.82(14) . .
C3 C4 C9 126.69(15) . .
C5 C4 Ti1 71.45(8) . .
C3 C4 Ti1 71.59(8) . .
C9 C4 Ti1 130.41(10) . .
C4 C5 C1 108.28(13) . .
C4 C5 C10 124.87(15) . .
C1 C5 C10 126.01(15) . .
C4 C5 Ti1 74.36(8) . .
C1 C5 Ti1 74.84(8) . .
C10 C5 Ti1 125.10(11) . .
C1 C6 H6A 109.5 . .
C1 C6 H6B 109.5 . .
H6A C6 H6B 109.5 . .
C1 C6 H6C 109.5 . .
H6A C6 H6C 109.5 . .
H6B C6 H6C 109.5 . .
C2 C7 H7A 109.5 . .
C2 C7 H7B 109.5 . .
H7A C7 H7B 109.5 . .
C2 C7 H7C 109.5 . .
H7A C7 H7C 109.5 . .
H7B C7 H7C 109.5 . .
C3 C8 H8A 109.5 . .
C3 C8 H8B 109.5 . .
H8A C8 H8B 109.5 . .
C3 C8 H8C 109.5 . .
H8A C8 H8C 109.5 . .
H8B C8 H8C 109.5 . .
C4 C9 H9A 109.5 . .
C4 C9 H9B 109.5 . .
H9A C9 H9B 109.5 . .
C4 C9 H9C 109.5 . .
H9A C9 H9C 109.5 . .
H9B C9 H9C 109.5 . .
C5 C10 H10A 109.5 . .
C5 C10 H10B 109.5 . .
H10A C10 H10B 109.5 . .
C5 C10 H10C 109.5 . .
H10A C10 H10C 109.5 . .
H10B C10 H10C 109.5 . .
C12 C11 C15 107.89(14) . .
C12 C11 Ti1 75.27(9) . .
C15 C11 Ti1 71.58(8) . .
C12 C11 H11 126.1 . .
C15 C11 H11 126.1 . .
Ti1 C11 H11 119.0 . .
C11 C12 C13 108.32(14) . .
C11 C12 Ti1 70.32(8) . .
C13 C12 Ti1 73.77(9) . .
C11 C12 H12 125.8 . .
C13 C12 H12 125.8 . .
Ti1 C12 H12 121.8 . .
C14 C13 C12 108.38(14) . .
C14 C13 Ti1 71.45(8) . .
C12 C13 Ti1 72.19(9) . .
C14 C13 H13 125.8 . .
C12 C13 H13 125.8 . .
Ti1 C13 H13 122.2 . .
C13 C14 C15 107.59(14) . .
C13 C14 Ti1 74.54(8) . .
C15 C14 Ti1 70.01(8) . .
C13 C14 H14 126.2 . .
C15 C14 H14 126.2 . .
Ti1 C14 H14 121.0 . .
C11 C15 C14 107.82(13) . .
C11 C15 C15 125.76(18) . 4_655
C14 C15 C15 125.96(18) . 4_655
C11 C15 Ti1 72.98(8) . .
C14 C15 Ti1 74.78(8) . .
C15 C15 Ti1 112.15(4) 4_655 .

loop_
_geom_bond_atom_site_label_1
_geom_bond_atom_site_label_2
_geom_bond_distance
_geom_bond_site_symmetry_2
Ti1 C15 2.3193(14) .
Ti1 C11 2.3376(15) .
Ti1 C14 2.3815(14) .
Ti1 C5 2.3849(14) .
Ti1 C3 2.3905(15) .
Ti1 C12 2.4010(15) .
Ti1 C13 2.4212(15) .
Ti1 C4 2.4225(15) .
Ti1 C2 2.4270(15) .
Ti1 C1 2.4351(15) .
Ti1 Ti1 3.2271(5) 4_655
Ti1 H1 1.979(19) .
C1 C2 1.413(2) .
C1 C5 1.418(2) .
C1 C6 1.499(2) .
C2 C3 1.421(2) .
C2 C7 1.507(2) .
C3 C4 1.422(2) .
C3 C8 1.503(2) .
C4 C5 1.414(2) .
C4 C9 1.504(2) .
C5 C10 1.499(2) .
C6 H6A 0.9800 .
C6 H6B 0.9800 .
C6 H6C 0.9800 .
C7 H7A 0.9800 .
C7 H7B 0.9800 .
C7 H7C 0.9800 .
C8 H8A 0.9800 .
C8 H8B 0.9800 .
C8 H8C 0.9800 .
C9 H9A 0.9800 .
C9 H9B 0.9800 .
C9 H9C 0.9800 .
C10 H10A 0.9800 .
C10 H10B 0.9800 .
C10 H10C 0.9800 .
C11 C12 1.403(2) .
C11 C15 1.418(2) .
C11 H11 0.9500 .
C12 C13 1.412(2) .
C12 H12 0.9500 .
C13 C14 1.405(2) .
C13 H13 0.9500 .
C14 C15 1.423(2) .
C14 H14 0.9500 .
C15 C15 1.443(3) 4_655

loop_
_geom_torsion_atom_site_label_1
_geom_torsion_atom_site_label_2
_geom_torsion_atom_site_label_3
_geom_torsion_atom_site_label_4
_geom_torsion
_geom_torsion_site_symmetry_1
_geom_torsion_site_symmetry_4
C15 Ti1 C1 C2 136.1(3) . .
C11 Ti1 C1 C2 -36.25(17) . .
C14 Ti1 C1 C2 -164.71(9) . .
C5 Ti1 C1 C2 -116.62(13) . .
C3 Ti1 C1 C2 -37.25(9) . .
C12 Ti1 C1 C2 -79.61(11) . .
C13 Ti1 C1 C2 -122.56(10) . .
C4 Ti1 C1 C2 -78.70(10) . .
Ti1 Ti1 C1 C2 95.60(9) 4_655 .
C15 Ti1 C1 C5 -107.3(3) . .
C11 Ti1 C1 C5 80.36(16) . .
C14 Ti1 C1 C5 -48.09(13) . .
C3 Ti1 C1 C5 79.37(10) . .
C12 Ti1 C1 C5 37.00(12) . .
C13 Ti1 C1 C5 -5.94(12) . .
C4 Ti1 C1 C5 37.91(9) . .
C2 Ti1 C1 C5 116.62(13) . .
Ti1 Ti1 C1 C5 -147.79(8) 4_655 .
C15 Ti1 C1 C6 9.5(4) . .
C11 Ti1 C1 C6 -162.85(16) . .
C14 Ti1 C1 C6 68.70(19) . .
C5 Ti1 C1 C6 116.8(2) . .
C3 Ti1 C1 C6 -163.84(19) . .
C12 Ti1 C1 C6 153.79(16) . .
C13 Ti1 C1 C6 110.85(17) . .
C4 Ti1 C1 C6 154.70(19) . .
C2 Ti1 C1 C6 -126.6(2) . .
Ti1 Ti1 C1 C6 -31.00(18) 4_655 .
C5 C1 C2 C3 0.85(16) . .
C6 C1 C2 C3 -166.69(16) . .
Ti1 C1 C2 C3 63.51(10) . .
C5 C1 C2 C7 173.72(15) . .
C6 C1 C2 C7 6.2(3) . .
Ti1 C1 C2 C7 -123.62(16) . .
C5 C1 C2 Ti1 -62.66(10) . .
C6 C1 C2 Ti1 129.80(17) . .
C15 Ti1 C2 C1 -164.80(11) . .
C11 Ti1 C2 C1 162.15(9) . .
C14 Ti1 C2 C1 64.5(3) . .
C5 Ti1 C2 C1 36.90(9) . .
C3 Ti1 C2 C1 116.12(13) . .
C12 Ti1 C2 C1 122.50(9) . .
C13 Ti1 C2 C1 86.11(12) . .
C4 Ti1 C2 C1 78.08(10) . .
Ti1 Ti1 C2 C1 -94.11(9) 4_655 .
C15 Ti1 C2 C3 79.08(14) . .
C11 Ti1 C2 C3 46.03(11) . .
C14 Ti1 C2 C3 -51.6(3) . .
C5 Ti1 C2 C3 -79.22(10) . .
C12 Ti1 C2 C3 6.38(11) . .
C13 Ti1 C2 C3 -30.01(13) . .
C4 Ti1 C2 C3 -38.04(9) . .
C1 Ti1 C2 C3 -116.12(13) . .
Ti1 Ti1 C2 C3 149.77(8) 4_655 .
C15 Ti1 C2 C7 -39.9(2) . .
C11 Ti1 C2 C7 -72.97(17) . .
C14 Ti1 C2 C7 -170.6(3) . .
C5 Ti1 C2 C7 161.77(18) . .
C3 Ti1 C2 C7 -119.0(2) . .
C12 Ti1 C2 C7 -112.62(16) . .
C13 Ti1 C2 C7 -149.02(15) . .
C4 Ti1 C2 C7 -157.04(18) . .
C1 Ti1 C2 C7 124.9(2) . .
Ti1 Ti1 C2 C7 30.77(17) 4_655 .
C1 C2 C3 C4 2.19(17) . .
C7 C2 C3 C4 -171.00(14) . .
Ti1 C2 C3 C4 66.99(10) . .
C1 C2 C3 C8 176.21(15) . .
C7 C2 C3 C8 3.0(2) . .
Ti1 C2 C3 C8 -118.99(16) . .
C1 C2 C3 Ti1 -64.80(10) . .
C7 C2 C3 Ti1 122.01(15) . .
C15 Ti1 C3 C2 -141.75(9) . .
C11 Ti1 C3 C2 -142.89(9) . .
C14 Ti1 C3 C2 167.37(9) . .
C5 Ti1 C3 C2 77.70(10) . .
C12 Ti1 C3 C2 -174.32(10) . .
C13 Ti1 C3 C2 159.01(9) . .
C4 Ti1 C3 C2 114.33(13) . .
C1 Ti1 C3 C2 36.67(9) . .
Ti1 Ti1 C3 C2 -42.25(11) 4_655 .
C15 Ti1 C3 C4 103.92(10) . .
C11 Ti1 C3 C4 102.78(9) . .
C14 Ti1 C3 C4 53.04(12) . .
C5 Ti1 C3 C4 -36.62(9) . .
C12 Ti1 C3 C4 71.36(9) . .
C13 Ti1 C3 C4 44.68(10) . .
C2 Ti1 C3 C4 -114.33(13) . .
C1 Ti1 C3 C4 -77.65(10) . .
Ti1 Ti1 C3 C4 -156.58(7) 4_655 .
C15 Ti1 C3 C8 -19.34(17) . .
C11 Ti1 C3 C8 -20.48(15) . .
C14 Ti1 C3 C8 -70.22(17) . .
C5 Ti1 C3 C8 -159.88(16) . .
C12 Ti1 C3 C8 -51.90(15) . .
C13 Ti1 C3 C8 -78.58(15) . .
C4 Ti1 C3 C8 -123.26(18) . .
C2 Ti1 C3 C8 122.41(18) . .
C1 Ti1 C3 C8 159.09(17) . .
Ti1 Ti1 C3 C8 80.16(15) 4_655 .
C2 C3 C4 C5 -4.39(16) . .
C8 C3 C4 C5 -178.35(15) . .
Ti1 C3 C4 C5 62.73(10) . .
C2 C3 C4 C9 165.71(15) . .
C8 C3 C4 C9 -8.2(3) . .
Ti1 C3 C4 C9 -127.16(15) . .
C2 C3 C4 Ti1 -67.13(10) . .
C8 C3 C4 Ti1 118.92(16) . .
C15 Ti1 C4 C5 134.44(9) . .
C11 Ti1 C4 C5 159.47(9) . .
C14 Ti1 C4 C5 98.56(9) . .
C3 Ti1 C4 C5 -116.71(13) . .
C12 Ti1 C4 C5 141.36(10) . .
C13 Ti1 C4 C5 106.90(9) . .
C2 Ti1 C4 C5 -78.73(10) . .
C1 Ti1 C4 C5 -37.92(9) . .
Ti1 Ti1 C4 C5 -55.04(16) 4_655 .
C15 Ti1 C4 C3 -108.85(10) . .
C11 Ti1 C4 C3 -83.82(10) . .
C14 Ti1 C4 C3 -144.73(9) . .
C5 Ti1 C4 C3 116.71(13) . .
C12 Ti1 C4 C3 -101.93(10) . .
C13 Ti1 C4 C3 -136.39(10) . .
C2 Ti1 C4 C3 37.98(9) . .
C1 Ti1 C4 C3 78.79(10) . .
Ti1 Ti1 C4 C3 61.67(16) 4_655 .
C15 Ti1 C4 C9 14.09(18) . .
C11 Ti1 C4 C9 39.12(16) . .
C14 Ti1 C4 C9 -21.79(17) . .
C5 Ti1 C4 C9 -120.35(19) . .
C3 Ti1 C4 C9 122.94(19) . .
C12 Ti1 C4 C9 21.01(15) . .
C13 Ti1 C4 C9 -13.45(15) . .
C2 Ti1 C4 C9 160.92(17) . .
C1 Ti1 C4 C9 -158.27(17) . .
Ti1 Ti1 C4 C9 -175.40(10) 4_655 .
C3 C4 C5 C1 4.94(16) . .
C9 C4 C5 C1 -165.40(14) . .
Ti1 C4 C5 C1 67.76(10) . .
C3 C4 C5 C10 174.99(14) . .
C9 C4 C5 C10 4.6(2) . .
Ti1 C4 C5 C10 -122.18(15) . .
C3 C4 C5 Ti1 -62.83(10) . .
C9 C4 C5 Ti1 126.83(14) . .
C2 C1 C5 C4 -3.60(16) . .
C6 C1 C5 C4 164.87(14) . .
Ti1 C1 C5 C4 -67.44(10) . .
C2 C1 C5 C10 -173.50(15) . .
C6 C1 C5 C10 -5.0(2) . .
Ti1 C1 C5 C10 122.65(16) . .
C2 C1 C5 Ti1 63.85(10) . .
C6 C1 C5 Ti1 -127.68(15) . .
C15 Ti1 C5 C4 -83.60(13) . .
C11 Ti1 C5 C4 -28.77(12) . .
C14 Ti1 C5 C4 -96.65(9) . .
C3 Ti1 C5 C4 36.81(9) . .
C12 Ti1 C5 C4 -37.80(10) . .
C13 Ti1 C5 C4 -70.45(9) . .
C2 Ti1 C5 C4 77.96(9) . .
C1 Ti1 C5 C4 114.41(13) . .
Ti1 Ti1 C5 C4 158.74(7) 4_655 .
C15 Ti1 C5 C1 161.99(10) . .
C11 Ti1 C5 C1 -143.18(10) . .
C14 Ti1 C5 C1 148.94(9) . .
C3 Ti1 C5 C1 -77.60(10) . .
C12 Ti1 C5 C1 -152.22(9) . .
C13 Ti1 C5 C1 175.14(10) . .
C4 Ti1 C5 C1 -114.41(13) . .
C2 Ti1 C5 C1 -36.45(9) . .
Ti1 Ti1 C5 C1 44.33(11) 4_655 .
C15 Ti1 C5 C10 38.34(19) . .
C11 Ti1 C5 C10 93.16(16) . .
C14 Ti1 C5 C10 25.28(16) . .
C3 Ti1 C5 C10 158.74(16) . .
C12 Ti1 C5 C10 84.13(15) . .
C13 Ti1 C5 C10 51.48(15) . .
C4 Ti1 C5 C10 121.94(18) . .
C2 Ti1 C5 C10 -160.11(16) . .
C1 Ti1 C5 C10 -123.65(18) . .
Ti1 Ti1 C5 C10 -79.32(15) 4_655 .
C15 Ti1 C11 C12 114.99(14) . .
C14 Ti1 C11 C12 76.87(11) . .
C5 Ti1 C11 C12 -15.80(14) . .
C3 Ti1 C11 C12 -66.45(10) . .
C13 Ti1 C11 C12 36.42(9) . .
C4 Ti1 C11 C12 -31.96(11) . .
C2 Ti1 C11 C12 -90.62(11) . .
C1 Ti1 C11 C12 -67.29(17) . .
Ti1 Ti1 C11 C12 158.67(9) 4_655 .
C14 Ti1 C11 C15 -38.11(9) . .
C5 Ti1 C11 C15 -130.79(9) . .
C3 Ti1 C11 C15 178.56(9) . .
C12 Ti1 C11 C15 -114.99(14) . .
C13 Ti1 C11 C15 -78.57(10) . .
C4 Ti1 C11 C15 -146.95(9) . .
C2 Ti1 C11 C15 154.39(9) . .
C1 Ti1 C11 C15 177.72(12) . .
Ti1 Ti1 C11 C15 43.69(9) 4_655 .
C15 C11 C12 C13 0.18(17) . .
Ti1 C11 C12 C13 -64.46(11) . .
C15 C11 C12 Ti1 64.64(10) . .
C15 Ti1 C12 C11 -38.43(9) . .
C14 Ti1 C12 C11 -80.50(11) . .
C5 Ti1 C12 C11 168.66(10) . .
C3 Ti1 C12 C11 113.92(10) . .
C13 Ti1 C12 C11 -116.85(14) . .
C4 Ti1 C12 C11 147.68(11) . .
C2 Ti1 C12 C11 110.31(10) . .
C1 Ti1 C12 C11 148.47(10) . .
Ti1 Ti1 C12 C11 -25.96(11) 4_655 .
C15 Ti1 C12 C13 78.42(10) . .
C11 Ti1 C12 C13 116.85(14) . .
C14 Ti1 C12 C13 36.35(9) . .
C5 Ti1 C12 C13 -74.49(10) . .
C3 Ti1 C12 C13 -129.22(10) . .
C4 Ti1 C12 C13 -95.46(10) . .
C2 Ti1 C12 C13 -132.84(9) . .
C1 Ti1 C12 C13 -94.68(11) . .
Ti1 Ti1 C12 C13 90.89(9) 4_655 .
C11 C12 C13 C14 -0.45(17) . .
Ti1 C12 C13 C14 -62.68(10) . .
C11 C12 C13 Ti1 62.24(11) . .
C15 Ti1 C13 C14 38.01(9) . .
C11 Ti1 C13 C14 80.38(10) . .
C5 Ti1 C13 C14 -133.66(10) . .
C3 Ti1 C13 C14 170.04(9) . .
C12 Ti1 C13 C14 117.20(14) . .
C4 Ti1 C13 C14 -166.19(10) . .
C2 Ti1 C13 C14 -172.99(9) . .
C1 Ti1 C13 C14 -130.32(10) . .
Ti1 Ti1 C13 C14 7.25(11) 4_655 .
C15 Ti1 C13 C12 -79.19(10) . .
C11 Ti1 C13 C12 -36.82(9) . .
C14 Ti1 C13 C12 -117.20(14) . .
C5 Ti1 C13 C12 109.14(10) . .
C3 Ti1 C13 C12 52.84(10) . .
C4 Ti1 C13 C12 76.61(10) . .
C2 Ti1 C13 C12 69.81(12) . .
C1 Ti1 C13 C12 112.47(10) . .
Ti1 Ti1 C13 C12 -109.95(9) 4_655 .
C12 C13 C14 C15 0.54(16) . .
Ti1 C13 C14 C15 -62.63(10) . .
C12 C13 C14 Ti1 63.16(11) . .
C15 Ti1 C14 C13 -115.74(13) . .
C11 Ti1 C14 C13 -77.36(10) . .
C5 Ti1 C14 C13 52.12(11) . .
C3 Ti1 C14 C13 -14.54(13) . .
C12 Ti1 C14 C13 -36.39(9) . .
C4 Ti1 C14 C13 14.79(11) . .
C2 Ti1 C14 C13 27.1(3) . .
C1 Ti1 C14 C13 79.27(12) . .
Ti1 Ti1 C14 C13 -173.57(9) 4_655 .
C11 Ti1 C14 C15 38.37(9) . .
C5 Ti1 C14 C15 167.85(9) . .
C3 Ti1 C14 C15 101.20(11) . .
C12 Ti1 C14 C15 79.35(10) . .
C13 Ti1 C14 C15 115.74(13) . .
C4 Ti1 C14 C15 130.53(9) . .
C2 Ti1 C14 C15 142.8(3) . .
C1 Ti1 C14 C15 -164.99(9) . .
Ti1 Ti1 C14 C15 -57.83(8) 4_655 .
C12 C11 C15 C14 0.15(17) . .
Ti1 C11 C15 C14 67.25(10) . .
C12 C11 C15 C15 -172.49(8) . 4_655
Ti1 C11 C15 C15 -105.39(7) . 4_655
C12 C11 C15 Ti1 -67.10(11) . .
C13 C14 C15 C11 -0.43(16) . .
Ti1 C14 C15 C11 -66.04(10) . .
C13 C14 C15 C15 172.20(8) . 4_655
Ti1 C14 C15 C15 106.58(7) . 4_655
C13 C14 C15 Ti1 65.62(10) . .
C14 Ti1 C15 C11 114.52(13) . .
C5 Ti1 C15 C11 93.48(13) . .
C3 Ti1 C15 C11 -1.96(12) . .
C12 Ti1 C15 C11 37.28(9) . .
C13 Ti1 C15 C11 77.83(10) . .
C4 Ti1 C15 C11 45.16(12) . .
C2 Ti1 C15 C11 -51.35(16) . .
C1 Ti1 C15 C11 -174.4(3) . .
Ti1 Ti1 C15 C11 -131.51(9) 4_655 .
C11 Ti1 C15 C14 -114.52(13) . .
C5 Ti1 C15 C14 -21.04(15) . .
C3 Ti1 C15 C14 -116.47(10) . .
C12 Ti1 C15 C14 -77.24(10) . .
C13 Ti1 C15 C14 -36.68(9) . .
C4 Ti1 C15 C14 -69.36(11) . .
C2 Ti1 C15 C14 -165.87(11) . .
C1 Ti1 C15 C14 71.1(3) . .
Ti1 Ti1 C15 C14 113.98(9) 4_655 .
C11 Ti1 C15 C15 122.4(2) . 4_655
C14 Ti1 C15 C15 -123.1(2) . 4_655
C5 Ti1 C15 C15 -144.16(13) . 4_655
C3 Ti1 C15 C15 120.41(14) . 4_655
C12 Ti1 C15 C15 159.64(18) . 4_655
C13 Ti1 C15 C15 -159.80(18) . 4_655
C4 Ti1 C15 C15 167.52(13) . 4_655
C2 Ti1 C15 C15 71.0(2) . 4_655
C1 Ti1 C15 C15 -52.0(4) . 4_655
Ti1 Ti1 C15 C15 -9.14(13) 4_655 4_655
